data_2229042
loop_
_publ_author_name
'Liu, Long'
'He, Chunlin'
'Li, Zengxi'
'Li, Chunshan'
'Zhang, Xiangping'
'Zhang, Suojiang'

_publ_section_title
;
 <i>N</i>-Nitro-1<i>H</i>-pyrrole-2-carboxamide
;
_journal_coeditor_code FJ2382
_journal_issue 2
_journal_name_full 'Acta Crystallographica Section E'
_journal_page_first o479
_journal_paper_doi 10.1107/S1600536811002455
_journal_volume 67
_journal_year 2011
_chemical_formula_iupac 'C5 H5 N3 O3'
_chemical_formula_moiety 'C5 H5 N3 O3'
_chemical_formula_sum 'C5 H5 N3 O3'
_chemical_formula_weight 155.12
_chemical_name_systematic
;
<i>N</i>-Nitro-1<i>H</i>-pyrrole-2-carboxamide
;
_space_group_IT_number 61
_symmetry_cell_setting orthorhombic
_symmetry_space_group_name_Hall '-P 2ac 2ab'
_symmetry_space_group_name_H-M 'P b c a'
_atom_sites_solution_hydrogens geom
_atom_sites_solution_primary direct
_atom_sites_solution_secondary difmap
_audit_creation_method SHELXL-97
_cell_angle_alpha 90.00
_cell_angle_beta 90.00
_cell_angle_gamma 90.00
_cell_formula_units_Z 8
_cell_length_a 9.988(3)
_cell_length_b 6.4547(17)
_cell_length_c 19.184(6)
_cell_measurement_reflns_used 3166
_cell_measurement_temperature 133(2)
_cell_measurement_theta_max 27.49
_cell_measurement_theta_min 3.16
_cell_volume 1236.8(6)
_computing_cell_refinement 'CrystalClear (Rigaku, 2008)'
_computing_data_collection 'CrystalClear (Rigaku, 2008)'
_computing_data_reduction 'CrystalClear (Rigaku, 2008)'
_computing_molecular_graphics 'X-SEED (Barbour, 2001)'
_computing_publication_material 'publCIF (Westrip, 2010)'
_computing_structure_refinement 'SHELXL97 (Sheldrick, 2008)'
_computing_structure_solution 'SHELXS97 (Sheldrick, 2008)'
_diffrn_ambient_temperature 133(2)
_diffrn_detector_area_resol_mean 28.5714
_diffrn_measured_fraction_theta_full 0.988
_diffrn_measured_fraction_theta_max 0.988
_diffrn_measurement_device_type 'Rigaku AFC10/Saturn724+'
_diffrn_measurement_method '\f and \w'
_diffrn_radiation_monochromator graphite
_diffrn_radiation_source 'Rotating Anode'
_diffrn_radiation_type MoK\a
_diffrn_radiation_wavelength 0.71073
_diffrn_reflns_av_R_equivalents 0.0344
_diffrn_reflns_av_sigmaI/netI 0.0195
_diffrn_reflns_limit_h_max 12
_diffrn_reflns_limit_h_min -12
_diffrn_reflns_limit_k_max 8
_diffrn_reflns_limit_k_min -8
_diffrn_reflns_limit_l_max 24
_diffrn_reflns_limit_l_min -24
_diffrn_reflns_number 8849
_diffrn_reflns_theta_full 27.49
_diffrn_reflns_theta_max 27.49
_diffrn_reflns_theta_min 3.91
_diffrn_standards_decay_% 0
_diffrn_standards_interval_count 0
_diffrn_standards_interval_time 0
_diffrn_standards_number 0
_exptl_absorpt_coefficient_mu 0.140
_exptl_absorpt_correction_type none
_exptl_crystal_colour colourless
_exptl_crystal_density_diffrn 1.666
_exptl_crystal_density_method 'not measured'
_exptl_crystal_description Platelet
_exptl_crystal_F_000 640
_exptl_crystal_size_max 0.47
_exptl_crystal_size_mid 0.43
_exptl_crystal_size_min 0.20
_refine_diff_density_max 0.337
_refine_diff_density_min -0.152
_refine_ls_extinction_method none
_refine_ls_goodness_of_fit_ref 1.002
_refine_ls_hydrogen_treatment mixed
_refine_ls_matrix_type full
_refine_ls_number_parameters 108
_refine_ls_number_reflns 1402
_refine_ls_number_restraints 0
_refine_ls_restrained_S_all 1.002
_refine_ls_R_factor_all 0.0544
_refine_ls_R_factor_gt 0.0431
_refine_ls_shift/su_max 0.000
_refine_ls_shift/su_mean 0.000
_refine_ls_structure_factor_coef Fsqd
_refine_ls_weighting_details 'calc w=1/[\s^2^(Fo^2^)+(0.0596P)^2^+0.5360P] where P=(Fo^2^+2Fc^2^)/3'
_refine_ls_weighting_scheme calc
_refine_ls_wR_factor_gt 0.0986
_refine_ls_wR_factor_ref 0.1056
_reflns_number_gt 1214
_reflns_number_total 1402
_reflns_threshold_expression I>2sigma(I)
_cod_data_source_file fj2382.cif
_cod_data_source_block I
_cod_database_code 2229042
_cod_database_fobs_code 2229042

loop_
_symmetry_equiv_pos_as_xyz
'x, y, z'
'-x+1/2, -y, z+1/2'
'-x, y+1/2, -z+1/2'
'x+1/2, -y+1/2, -z'
'-x, -y, -z'
'x-1/2, y, -z-1/2'
'x, -y-1/2, z-1/2'
'-x-1/2, y-1/2, z'

loop_
_atom_site_type_symbol
_atom_site_label
_atom_site_fract_x
_atom_site_fract_y
_atom_site_fract_z
_atom_site_U_iso_or_equiv
_atom_site_adp_type
_atom_site_calc_flag
_atom_site_refinement_flags
_atom_site_occupancy
_atom_site_disorder_assembly
_atom_site_disorder_group
O O1 0.17512(12) 0.34028(18) 0.50500(5) 0.0219(3) Uani d . 1 . .
O O2 0.27334(11) 0.3909(2) 0.37665(6) 0.0256(3) Uani d . 1 . .
O O3 0.45611(12) 0.21230(19) 0.36431(6) 0.0255(3) Uani d . 1 . .
N N1 0.25340(14) 0.3489(2) 0.64493(7) 0.0207(3) Uani d . 1 . .
N N2 0.39562(13) 0.3045(2) 0.47037(7) 0.0182(3) Uani d . 1 . .
N N3 0.37143(13) 0.3012(2) 0.39910(7) 0.0178(3) Uani d . 1 . .
C C1 0.31849(18) 0.3310(3) 0.70652(8) 0.0235(4) Uani d . 1 . .
H H1 0.2800 0.3496 0.7514 0.028 Uiso calc R 1 . .
C C2 0.44956(17) 0.2815(3) 0.69312(8) 0.0240(4) Uani d . 1 . .
H H2 0.5173 0.2581 0.7270 0.029 Uiso calc R 1 . .
C C3 0.46594(16) 0.2715(2) 0.62056(8) 0.0198(4) Uani d . 1 . .
H H3 0.5464 0.2417 0.5962 0.024 Uiso calc R 1 . .
C C4 0.34176(15) 0.3137(2) 0.59132(8) 0.0160(3) Uani d . 1 . .
C C5 0.29335(15) 0.3204(2) 0.52027(8) 0.0158(3) Uani d . 1 . .
H H1N 0.169(3) 0.380(4) 0.6375(12) 0.049(7) Uiso d . 1 . .
H H2N 0.474(2) 0.250(3) 0.4794(11) 0.032(6) Uiso d . 1 . .

loop_
_atom_site_aniso_label
_atom_site_aniso_U_11
_atom_site_aniso_U_22
_atom_site_aniso_U_33
_atom_site_aniso_U_12
_atom_site_aniso_U_13
_atom_site_aniso_U_23
O1 0.0140(6) 0.0339(7) 0.0177(5) -0.0002(5) -0.0004(4) 0.0003(5)
O2 0.0181(6) 0.0398(7) 0.0188(6) 0.0049(5) -0.0022(4) 0.0071(5)
O3 0.0198(6) 0.0381(7) 0.0187(6) 0.0050(5) 0.0027(5) -0.0052(5)
N1 0.0164(7) 0.0276(7) 0.0180(6) 0.0021(6) 0.0007(5) 0.0002(6)
N2 0.0132(6) 0.0281(7) 0.0133(6) 0.0016(5) -0.0022(5) 0.0011(5)
N3 0.0153(6) 0.0241(7) 0.0141(6) -0.0022(5) 0.0004(5) 0.0013(5)
C1 0.0273(9) 0.0286(9) 0.0145(7) -0.0002(7) 0.0011(6) 0.0000(6)
C2 0.0223(8) 0.0315(9) 0.0183(8) -0.0013(7) -0.0053(6) 0.0015(6)
C3 0.0146(7) 0.0257(8) 0.0191(8) -0.0008(6) -0.0001(6) 0.0010(6)
C4 0.0147(7) 0.0176(7) 0.0158(7) -0.0013(6) 0.0003(6) -0.0001(5)
C5 0.0148(7) 0.0164(7) 0.0163(7) -0.0011(6) -0.0002(5) -0.0002(6)

loop_
_atom_type_symbol
_atom_type_description
_atom_type_scat_dispersion_real
_atom_type_scat_dispersion_imag
_atom_type_scat_source
C C 0.0033 0.0016 'International Tables Vol C Tables 4.2.6.8 and 6.1.1.4'
H H 0.0000 0.0000 'International Tables Vol C Tables 4.2.6.8 and 6.1.1.4'
N N 0.0061 0.0033 'International Tables Vol C Tables 4.2.6.8 and 6.1.1.4'
O O 0.0106 0.0060 'International Tables Vol C Tables 4.2.6.8 and 6.1.1.4'

loop_
_geom_angle_atom_site_label_1
_geom_angle_atom_site_label_2
_geom_angle_atom_site_label_3
_geom_angle_site_symmetry_1
_geom_angle_site_symmetry_3
_geom_angle
_geom_angle_publ_flag
C1 N1 C4 . . 109.32(14) ?
C1 N1 H1N . . 128.4(16) ?
C4 N1 H1N . . 122.3(16) ?
N3 N2 C5 . . 123.09(13) ?
N3 N2 H2N . . 110.2(14) ?
C5 N2 H2N . . 123.1(14) ?
O2 N3 O3 . . 126.02(14) ?
O2 N3 N2 . . 118.77(13) ?
O3 N3 N2 . . 115.15(13) ?
N1 C1 C2 . . 108.33(14) ?
N1 C1 H1 . . 125.8 ?
C2 C1 H1 . . 125.8 ?
C1 C2 C3 . . 107.93(15) ?
C1 C2 H2 . . 126.0 ?
C3 C2 H2 . . 126.0 ?
C4 C3 C2 . . 106.72(14) ?
C4 C3 H3 . . 126.6 ?
C2 C3 H3 . . 126.6 ?
N1 C4 C3 . . 107.68(13) ?
N1 C4 C5 . . 119.04(14) ?
C3 C4 C5 . . 133.25(14) ?
O1 C5 N2 . . 123.14(14) ?
O1 C5 C4 . . 123.46(14) ?
N2 C5 C4 . . 113.39(13) ?

loop_
_geom_bond_atom_site_label_1
_geom_bond_atom_site_label_2
_geom_bond_site_symmetry_2
_geom_bond_distance
_geom_bond_publ_flag
O1 C5 . 1.2234(19) ?
O2 N3 . 1.2167(17) ?
O3 N3 . 1.2206(17) ?
N1 C1 . 1.354(2) ?
N1 C4 . 1.374(2) ?
N1 H1N . 0.88(3) ?
N2 N3 . 1.3886(18) ?
N2 C5 . 1.404(2) ?
N2 H2N . 0.88(2) ?
C1 C2 . 1.372(2) ?
C1 H1 . 0.9500 ?
C2 C3 . 1.403(2) ?
C2 H2 . 0.9500 ?
C3 C4 . 1.388(2) ?
C3 H3 . 0.9500 ?
C4 C5 . 1.447(2) ?

loop_
_geom_hbond_atom_site_label_D
_geom_hbond_atom_site_label_H
_geom_hbond_atom_site_label_A
_geom_hbond_site_symmetry_A
_geom_hbond_distance_DH
_geom_hbond_distance_HA
_geom_hbond_distance_DA
_geom_hbond_angle_DHA
N1 H1N O3 4_456 0.88(3) 2.21(3) 3.001(2) 150(2)
N2 H2N O1 4_556 0.88(2) 2.11(2) 2.982(2) 171.5(19)
C3 H3 O1 4_556 0.95 2.39 3.269(2) 154
C3 H3 O2 4_556 0.95 2.48 3.245(2) 138

loop_
_geom_torsion_atom_site_label_1
_geom_torsion_atom_site_label_2
_geom_torsion_atom_site_label_3
_geom_torsion_atom_site_label_4
_geom_torsion_site_symmetry_1
_geom_torsion_site_symmetry_2
_geom_torsion_site_symmetry_3
_geom_torsion_site_symmetry_4
_geom_torsion
_geom_torsion_publ_flag
C5 N2 N3 O2 . . . . 29.0(2) ?
C5 N2 N3 O3 . . . . -153.66(14) ?
C4 N1 C1 C2 . . . . -0.71(19) ?
N1 C1 C2 C3 . . . . 0.9(2) ?
C1 C2 C3 C4 . . . . -0.67(19) ?
C1 N1 C4 C3 . . . . 0.28(18) ?
C1 N1 C4 C5 . . . . 178.72(14) ?
C2 C3 C4 N1 . . . . 0.24(18) ?
C2 C3 C4 C5 . . . . -177.88(16) ?
N3 N2 C5 O1 . . . . -2.7(2) ?
N3 N2 C5 C4 . . . . 177.98(13) ?
N1 C4 C5 O1 . . . . -5.8(2) ?
C3 C4 C5 O1 . . . . 172.13(17) ?
N1 C4 C5 N2 . . . . 173.46(13) ?
C3 C4 C5 N2 . . . . -8.6(3) ?
